data_8000060
loop_
_publ_author_name
'Takashi Aridomi'
'Masakazu Hirotsu'
'Takashi Yoshimura'
'Tatsuya Kawamoto'
'Takumi Konno'

_publ_contact_author
;
      Takumi Konno
   Department of Chemistry, Graduate School of Science, Osaka University,
Toyonaka, Osaka, 560-0043, Japan
;
_publ_section_title
;
 A Remarkable CoIIIMnIIAgI Heterometallic Aggregate with L-Cysteinate
 That Accommodates Chiral Cobalt(III) Octahedra in a 1D Channel
;
_journal_issue 6
_journal_name_full 'Chemistry Letters'
_journal_page_first 770
_journal_paper_doi 10.1246/cl.2005.770
_journal_volume 34
_journal_year 2005
_chemical_formula_sum 'C35 H137 Ag2 Cl4.5 Co5 Mn3 N33.5 O69.5 S5'
_chemical_formula_weight 3134.82
_space_group_IT_number 4
_symmetry_space_group_name_Hall 'P 2yb'
_symmetry_space_group_name_H-M 'P 1 21 1'
_atom_sites_solution_hydrogens geom
_atom_sites_solution_primary direct
_atom_sites_solution_secondary difmap
_audit_creation_method SHELXL-97
_cell_angle_alpha 90.00
_cell_angle_beta 103.232(17)
_cell_angle_gamma 90.00
_cell_formula_units_Z 2
_cell_length_a 15.272(3)
_cell_length_b 41.540(9)
_cell_length_c 9.1022(12)
_cell_measurement_temperature 288(2)
_cell_volume 5621.1(19)
_computing_structure_refinement 'SHELXL-97 (Sheldrick, 1997)'
_computing_structure_solution 'SHELXS-97 (Sheldrick, 1990)'
_diffrn_ambient_temperature 288(2)
_diffrn_measured_fraction_theta_full 0.864
_diffrn_measured_fraction_theta_max 0.864
_diffrn_measurement_device_type 'Rigaku RAXIS-IV'
_diffrn_measurement_method \w
_diffrn_radiation_monochromator graphite
_diffrn_radiation_source 'fine-focus sealed tube'
_diffrn_radiation_type MoK\a
_diffrn_radiation_wavelength 0.71070
_diffrn_reflns_av_R_equivalents 0.0501
_diffrn_reflns_av_sigmaI/netI 0.0304
_diffrn_reflns_limit_h_max 13
_diffrn_reflns_limit_h_min 0
_diffrn_reflns_limit_k_max 40
_diffrn_reflns_limit_k_min -39
_diffrn_reflns_limit_l_max 8
_diffrn_reflns_limit_l_min -8
_diffrn_reflns_number 8349
_diffrn_reflns_theta_full 20.08
_diffrn_reflns_theta_max 20.08
_diffrn_reflns_theta_min 0.98
_exptl_absorpt_coefficient_mu 1.699
_exptl_absorpt_correction_type none
_exptl_crystal_colour red
_exptl_crystal_density_diffrn 1.852
_exptl_crystal_density_method 'not measured'
_exptl_crystal_description stick
_exptl_crystal_F_000 3196
_exptl_crystal_size_max 0.45
_exptl_crystal_size_mid 0.20
_exptl_crystal_size_min 0.13
_refine_diff_density_max 1.254
_refine_diff_density_min -0.678
_refine_diff_density_rms 0.154
_refine_ls_abs_structure_details 'Flack H D (1983), Acta Cryst. A39, 876-881'
_refine_ls_abs_structure_Flack 0.67(4)
_refine_ls_extinction_method none
_refine_ls_goodness_of_fit_ref 1.027
_refine_ls_hydrogen_treatment mixed
_refine_ls_matrix_type full
_refine_ls_number_parameters 775
_refine_ls_number_reflns 8165
_refine_ls_number_restraints 3
_refine_ls_restrained_S_all 1.027
_refine_ls_R_factor_all 0.0695
_refine_ls_R_factor_gt 0.0674
_refine_ls_shift/su_max 0.002
_refine_ls_shift/su_mean 0.000
_refine_ls_structure_factor_coef Fsqd
_refine_ls_weighting_details 'calc w=1/[\s^2^(Fo^2^)+(0.0792P)^2^+132.6659P] where P=(Fo^2^+2Fc^2^)/3'
_refine_ls_weighting_scheme calc
_refine_ls_wR_factor_gt 0.1798
_refine_ls_wR_factor_ref 0.1836
_reflns_number_gt 8022
_reflns_number_total 8165
_reflns_threshold_expression >2sigma(I)
_cod_original_formula_sum 'C35 H137 Ag2 Cl4.50 Co5 Mn3 N33.50 O69.50 S5'
_cod_database_code 8000060

loop_
_symmetry_equiv_pos_as_xyz
'x, y, z'
'-x, y+1/2, -z'

loop_
_atom_site_label
_atom_site_type_symbol
_atom_site_fract_x
_atom_site_fract_y
_atom_site_fract_z
_atom_site_U_iso_or_equiv
_atom_site_adp_type
_atom_site_occupancy
_atom_site_symmetry_multiplicity
_atom_site_calc_flag
_atom_site_refinement_flags
Ag1 Ag 0.49752(12) 0.19540(4) 0.3358(2) 0.0436(5) Uani 1 1 d .
Ag2 Ag 0.41523(12) -0.08889(4) 0.46979(19) 0.0406(5) Uani 1 1 d .
Co1 Co 0.7552(2) 0.22149(6) 0.3787(3) 0.0277(7) Uani 1 1 d .
Co2 Co 0.24004(19) 0.20893(6) 0.3371(3) 0.0240(7) Uani 1 1 d .
Co3 Co 0.68344(19) -0.11569(6) 0.6224(3) 0.0232(7) Uani 1 1 d .
Co4 Co 0.15503(18) -0.08586(6) 0.2668(3) 0.0241(7) Uani 1 1 d .
Co5 Co -0.0226(2) 0.05554(6) 0.0299(3) 0.0358(8) Uani 1 1 d .
Mn1 Mn 0.5032(2) 0.17887(7) -0.1352(3) 0.0336(9) Uani 1 1 d .
Mn2 Mn 0.4422(2) -0.06814(7) 0.9634(3) 0.0335(8) Uani 1 1 d .
Mn3 Mn 0.4320(2) 0.03697(7) 0.2611(4) 0.0314(8) Uani 1 1 d .
Cl1 Cl 0.7937(5) -0.05760(15) 0.1298(7) 0.0555(18) Uani 1 1 d .
Cl2 Cl 0.8617(5) 0.16422(17) 0.9428(8) 0.0626(19) Uani 1 1 d .
Cl3 Cl 1.0420(5) 0.31529(14) 0.8066(9) 0.0606(19) Uani 1 1 d .
Cl4 Cl 0.1461(7) 0.1483(2) -0.2141(8) 0.091(3) Uani 1 1 d .
Cl5 Cl 0.5561(15) 0.3115(4) 0.780(2) 0.100(7) Uani 0.50 1 d P
S1 S 0.6537(4) 0.19487(12) 0.4820(6) 0.0264(12) Uani 1 1 d .
S2 S 0.3396(4) 0.18581(11) 0.2188(6) 0.0305(14) Uani 1 1 d .
S3 S 0.5714(4) -0.09313(11) 0.4413(5) 0.0254(12) Uani 1 1 d .
S4 S 0.2655(4) -0.06787(12) 0.4609(6) 0.0274(13) Uani 1 1 d .
S5 S 0.0427(4) 0.02195(12) 0.2177(7) 0.0376(15) Uani 1 1 d .
O1 O 0.6073(10) 0.1748(3) 0.0747(16) 0.038(4) Uiso 1 1 d .
O2 O 0.5725(13) 0.1279(4) 0.164(2) 0.065(5) Uiso 1 1 d .
O3 O 0.4114(10) 0.1704(3) 0.6391(15) 0.032(3) Uiso 1 1 d .
O4 O 0.4652(11) 0.1289(3) 0.5375(17) 0.048(4) Uiso 1 1 d .
O5 O 0.5387(9) -0.0660(3) 0.8153(14) 0.030(3) Uiso 1 1 d .
O6 O 0.4842(11) -0.0249(3) 0.6569(17) 0.045(4) Uiso 1 1 d .
O7 O 0.3527(10) -0.0596(3) 0.1178(15) 0.037(4) Uiso 1 1 d .
O8 O 0.4103(11) -0.0149(3) 0.2354(16) 0.040(4) Uiso 1 1 d .
O9 O 0.3016(11) 0.0519(4) 0.2818(17) 0.049(4) Uiso 1 1 d .
O10 O 0.2231(12) 0.0583(4) 0.0431(19) 0.060(5) Uiso 1 1 d .
O11 O 0.3902(13) 0.2161(4) -0.142(2) 0.065(5) Uiso 1 1 d .
O12 O 0.4798(17) 0.2328(5) 0.061(3) 0.098(7) Uiso 1 1 d .
O13 O 0.3571(15) 0.2576(5) -0.019(2) 0.081(6) Uiso 1 1 d .
O14 O 0.5930(13) 0.1447(4) -0.2212(19) 0.062(5) Uiso 1 1 d .
O15 O 0.4197(12) 0.1422(4) -0.0599(18) 0.056(4) Uiso 1 1 d .
O16 O 0.5825(11) 0.2186(3) -0.2106(17) 0.049(4) Uiso 1 1 d .
O17 O 0.3174(15) -0.1000(5) 0.881(2) 0.085(6) Uiso 1 1 d .
O18 O 0.3981(16) -0.1178(5) 0.744(2) 0.085(6) Uiso 1 1 d .
O19 O 0.2659(18) -0.1366(6) 0.720(3) 0.107(7) Uiso 1 1 d .
O20 O 0.5027(10) -0.1118(3) 1.0812(16) 0.042(4) Uiso 1 1 d .
O21 O 0.5544(12) -0.0419(4) 1.1148(18) 0.055(4) Uiso 1 1 d .
O22 O 0.3788(11) -0.0238(3) 0.8506(17) 0.049(4) Uiso 1 1 d .
O23 O 0.5669(11) 0.0265(3) 0.2009(17) 0.050(4) Uiso 1 1 d .
O24 O 0.3867(13) 0.0411(4) 0.012(2) 0.068(5) Uiso 1 1 d .
O25 O 0.4827(10) 0.0857(3) 0.3107(16) 0.040(4) Uiso 1 1 d .
O26 O 0.4861(13) 0.0293(4) 0.497(2) 0.069(5) Uiso 1 1 d .
O27 O 0.7346(15) -0.0391(5) 0.020(2) 0.084(6) Uiso 1 1 d .
O28 O 0.886(3) -0.0415(8) 0.124(5) 0.069(11) Uiso 0.50 1 d P
O29 O 0.793(3) -0.0894(9) 0.080(4) 0.065(11) Uiso 0.50 1 d P
O30 O 0.782(3) -0.0516(10) 0.283(5) 0.081(12) Uiso 0.50 1 d P
O31 O 0.868(3) -0.0407(9) 0.216(5) 0.077(12) Uiso 0.50 1 d P
O32 O 0.847(4) -0.0852(10) 0.070(5) 0.088(14) Uiso 0.50 1 d P
O33 O 0.734(4) -0.0706(12) 0.217(6) 0.112(16) Uiso 0.50 1 d P
O34 O 0.8632(16) 0.1586(5) 0.793(3) 0.100(7) Uiso 1 1 d .
O35 O 0.940(2) 0.1479(8) 1.035(4) 0.151(11) Uiso 1 1 d .
O36 O 0.868(2) 0.1956(9) 1.000(4) 0.165(12) Uiso 1 1 d .
O37 O 0.794(3) 0.1419(10) 0.977(5) 0.190(15) Uiso 1 1 d .
O38 O 1.118(2) 0.3013(6) 0.778(3) 0.118(8) Uiso 1 1 d .
O39 O 1.0576(18) 0.3493(6) 0.829(3) 0.115(8) Uiso 1 1 d .
O40 O 0.954(3) 0.3150(8) 0.724(4) 0.066(10) Uiso 0.50 1 d P
O41 O 1.011(4) 0.2952(12) 0.912(6) 0.097(15) Uiso 0.50 1 d P
O42 O 1.002(6) 0.316(2) 0.633(11) 0.21(3) Uiso 0.50 1 d P
O43 O 1.051(6) 0.309(2) 0.987(10) 0.18(3) Uiso 0.50 1 d P
O44 O 0.1360(18) 0.1411(6) -0.070(3) 0.107(7) Uiso 1 1 d .
O45 O 0.096(3) 0.1788(10) -0.281(5) 0.204(16) Uiso 1 1 d .
O46 O 0.091(4) 0.1301(12) -0.308(6) 0.107(15) Uiso 0.50 1 d P
O47 O 0.250(5) 0.1264(15) -0.236(7) 0.14(2) Uiso 0.50 1 d P
O48 O 0.172(5) 0.1235(13) -0.319(7) 0.126(18) Uiso 0.50 1 d P
O49 O 0.218(4) 0.1650(13) -0.200(6) 0.124(18) Uiso 0.50 1 d P
O50 O 0.584(4) 0.3320(12) 0.907(6) 0.110(16) Uiso 0.50 1 d P
O51 O 0.5164(16) 0.3296(5) 0.655(3) 0.098(7) Uiso 1 1 d .
O52 O 0.4944(19) 0.2815(6) 0.766(3) 0.114(8) Uiso 1 1 d .
O53 O 0.628(2) 0.2941(6) 0.723(3) 0.119(9) Uiso 1 1 d .
O54 O 0.5210(12) 0.2587(4) 0.4194(18) 0.052(4) Uiso 1 1 d .
O55 O 0.4091(14) 0.2897(4) 0.339(2) 0.060(5) Uiso 1 1 d .
O56 O 0.5375(15) 0.3048(5) 0.320(2) 0.080(6) Uiso 1 1 d .
O57 O 0.9812(12) -0.0379(4) 0.9212(19) 0.057(5) Uiso 1 1 d .
O58 O 0.8722(13) -0.0309(4) 0.727(2) 0.068(5) Uiso 1 1 d .
O59 O 0.9187(12) -0.0799(4) 0.7862(19) 0.062(5) Uiso 1 1 d .
O60 O -0.0737(12) 0.1349(4) 0.3889(18) 0.056(4) Uiso 1 1 d .
O61 O -0.0079(11) 0.1818(4) 0.3765(18) 0.053(4) Uiso 1 1 d .
O62 O 0.0565(11) 0.1369(4) 0.3395(17) 0.050(4) Uiso 1 1 d .
O63 O 0.0257(12) 0.3312(4) 0.2988(18) 0.054(4) Uiso 1 1 d .
O64 O 0.1512(12) 0.3040(3) 0.3203(17) 0.046(4) Uiso 1 1 d .
O65 O 0.0234(12) 0.2789(4) 0.3111(18) 0.054(4) Uiso 1 1 d .
O66 O 0.736(3) 0.0949(11) 0.731(5) 0.200(16) Uiso 1 1 d D
O67 O 0.610(3) 0.0762(8) 0.622(4) 0.158(12) Uiso 1 1 d D
O68 O 0.723(2) 0.0442(7) 0.696(3) 0.121(9) Uiso 1 1 d D
O69 O 0.146(3) -0.0503(11) 0.789(5) 0.198(15) Uiso 1 1 d D
O70 O 0.094(2) -0.0225(7) 0.619(4) 0.136(10) Uiso 1 1 d D
O71 O 0.207(3) -0.0083(11) 0.823(5) 0.214(18) Uiso 1 1 d D
O72 O 0.726(2) 0.0224(8) 0.415(4) 0.162(12) Uiso 1 1 d .
O73 O 0.8507(14) 0.3128(4) 0.371(2) 0.077(6) Uiso 1 1 d .
O74 O 0.6829(16) 0.3428(5) 0.550(3) 0.095(7) Uiso 1 1 d .
O75 O 0.585(2) 0.0678(7) 0.980(3) 0.140(10) Uiso 1 1 d .
O76 O 0.534(3) 0.3248(9) 1.009(5) 0.077(11) Uiso 0.50 1 d P
O77 O 0.434(6) 0.0804(19) -0.240(9) 0.20(3) Uiso 0.50 1 d P
O78 O 0.905(3) 0.0092(10) 0.467(5) 0.093(13) Uiso 0.50 1 d P
O79 O 0.314(5) 0.0515(17) -0.370(8) 0.17(3) Uiso 0.50 1 d P
N1 N 0.7682(11) 0.1808(3) 0.2686(17) 0.026(4) Uiso 1 1 d .
H4 H 0.7568 0.1854 0.1694 0.031 Uiso 1 1 calc R
H5 H 0.8261 0.1746 0.2964 0.031 Uiso 1 1 calc R
N2 N 0.8567(12) 0.2094(4) 0.5477(19) 0.037(4) Uiso 1 1 d .
H6 H 0.8394 0.1936 0.6024 0.045 Uiso 1 1 calc R
H7 H 0.9029 0.2021 0.5110 0.045 Uiso 1 1 calc R
N3 N 0.7455(13) 0.2611(4) 0.5014(19) 0.040(5) Uiso 1 1 d .
H12 H 0.7640 0.2786 0.4584 0.048 Uiso 1 1 calc R
H13 H 0.6880 0.2642 0.5071 0.048 Uiso 1 1 calc R
N4 N 0.8386(13) 0.2421(4) 0.269(2) 0.049(5) Uiso 1 1 d .
H14 H 0.8665 0.2588 0.3227 0.058 Uiso 1 1 calc R
H15 H 0.8807 0.2278 0.2565 0.058 Uiso 1 1 calc R
N5 N 0.6624(12) 0.2385(4) 0.2162(18) 0.032(4) Uiso 1 1 d .
H20 H 0.6388 0.2223 0.1540 0.039 Uiso 1 1 calc R
H21 H 0.6181 0.2468 0.2550 0.039 Uiso 1 1 calc R
N6 N 0.2450(12) 0.1683(4) 0.4580(19) 0.032(4) Uiso 1 1 d .
H25 H 0.2572 0.1736 0.5565 0.038 Uiso 1 1 calc R
H26 H 0.1901 0.1592 0.4356 0.038 Uiso 1 1 calc R
N7 N 0.3319(12) 0.2305(4) 0.4912(19) 0.034(4) Uiso 1 1 d .
H27 H 0.3615 0.2158 0.5568 0.041 Uiso 1 1 calc R
H28 H 0.3719 0.2402 0.4471 0.041 Uiso 1 1 calc R
N8 N 0.1529(11) 0.2266(4) 0.4503(18) 0.029(4) Uiso 1 1 d .
H33 H 0.1190 0.2420 0.3949 0.035 Uiso 1 1 calc R
H34 H 0.1161 0.2108 0.4674 0.035 Uiso 1 1 calc R
N9 N 0.2329(12) 0.2464(4) 0.1974(18) 0.034(4) Uiso 1 1 d .
H35 H 0.2103 0.2636 0.2362 0.041 Uiso 1 1 calc R
H36 H 0.2883 0.2515 0.1865 0.041 Uiso 1 1 calc R
N10 N 0.1381(12) 0.1919(4) 0.1770(19) 0.040(5) Uiso 1 1 d .
H41 H 0.1583 0.1765 0.1235 0.048 Uiso 1 1 calc R
H42 H 0.0961 0.1831 0.2198 0.048 Uiso 1 1 calc R
N11 N 0.6950(11) -0.0730(3) 0.7231(17) 0.023(4) Uiso 1 1 d .
H46 H 0.6884 -0.0758 0.8181 0.028 Uiso 1 1 calc R
H47 H 0.7513 -0.0658 0.7294 0.028 Uiso 1 1 calc R
N12 N 0.7784(12) -0.1036(3) 0.5117(18) 0.028(4) Uiso 1 1 d .
H48 H 0.7585 -0.0873 0.4473 0.033 Uiso 1 1 calc R
H49 H 0.8283 -0.0969 0.5779 0.033 Uiso 1 1 calc R
N13 N 0.6802(13) -0.1563(4) 0.509(2) 0.041(5) Uiso 1 1 d .
H54 H 0.7106 -0.1716 0.5707 0.050 Uiso 1 1 calc R
H55 H 0.6228 -0.1629 0.4779 0.050 Uiso 1 1 calc R
N14 N 0.7820(14) -0.1328(4) 0.792(2) 0.050(5) Uiso 1 1 d .
H56 H 0.8227 -0.1439 0.7547 0.060 Uiso 1 1 calc R
H57 H 0.8103 -0.1165 0.8487 0.060 Uiso 1 1 calc R
N15 N 0.5958(12) -0.1319(4) 0.7381(18) 0.034(4) Uiso 1 1 d .
H62 H 0.5554 -0.1165 0.7442 0.040 Uiso 1 1 calc R
H63 H 0.5660 -0.1491 0.6910 0.040 Uiso 1 1 calc R
N16 N 0.1830(12) -0.0474(4) 0.1526(19) 0.031(4) Uiso 1 1 d .
H67 H 0.1966 -0.0544 0.0670 0.037 Uiso 1 1 calc R
H68 H 0.1324 -0.0355 0.1255 0.037 Uiso 1 1 calc R
N17 N 0.2411(12) -0.1138(4) 0.1894(18) 0.030(4) Uiso 1 1 d .
H69 H 0.2762 -0.1018 0.1436 0.036 Uiso 1 1 calc R
H70 H 0.2765 -0.1248 0.2656 0.036 Uiso 1 1 calc R
N18 N 0.0595(13) -0.1007(4) 0.088(2) 0.042(5) Uiso 1 1 d .
H75 H 0.0213 -0.1143 0.1180 0.050 Uiso 1 1 calc R
H76 H 0.0278 -0.0837 0.0423 0.050 Uiso 1 1 calc R
N19 N 0.1268(12) -0.1211(4) 0.3983(18) 0.029(4) Uiso 1 1 d .
H77 H 0.0935 -0.1363 0.3402 0.035 Uiso 1 1 calc R
H78 H 0.1784 -0.1304 0.4480 0.035 Uiso 1 1 calc R
N20 N 0.0624(11) -0.0615(3) 0.3429(17) 0.024(4) Uiso 1 1 d .
H83 H 0.0891 -0.0463 0.4089 0.029 Uiso 1 1 calc R
H84 H 0.0249 -0.0515 0.2655 0.029 Uiso 1 1 calc R
N21 N 0.0807(12) 0.0862(4) 0.1035(18) 0.032(4) Uiso 1 1 d .
H88 H 0.1083 0.0896 0.0274 0.038 Uiso 1 1 calc R
H89 H 0.0579 0.1052 0.1244 0.038 Uiso 1 1 calc R
N22 N 0.0413(13) 0.0331(4) -0.1073(19) 0.041(5) Uiso 1 1 d .
H90 H 0.0986 0.0295 -0.0577 0.049 Uiso 1 1 calc R
H91 H 0.0151 0.0139 -0.1327 0.049 Uiso 1 1 calc R
N23 N -0.0699(15) 0.0847(5) -0.149(2) 0.052(5) Uiso 1 1 d .
H96 H -0.1301 0.0865 -0.1659 0.062 Uiso 1 1 calc R
H97 H -0.0457 0.1045 -0.1318 0.062 Uiso 1 1 calc R
N24 N -0.0957(13) 0.0775(4) 0.157(2) 0.043(5) Uiso 1 1 d .
H98 H -0.0692 0.0747 0.2550 0.051 Uiso 1 1 calc R
H99 H -0.0976 0.0987 0.1375 0.051 Uiso 1 1 calc R
N25 N -0.1298(14) 0.0270(4) -0.030(2) 0.047(5) Uiso 1 1 d .
H104 H -0.1570 0.0306 -0.1268 0.056 Uiso 1 1 calc R
H105 H -0.1122 0.0063 -0.0200 0.056 Uiso 1 1 calc R
N26 N 0.4092(15) 0.2359(4) -0.036(2) 0.049(5) Uiso 1 1 d .
N27 N 0.3301(15) -0.1201(4) 0.780(2) 0.044(5) Uiso 1 1 d .
N28 N 0.4900(14) 0.2848(4) 0.358(2) 0.039(5) Uiso 1 1 d .
N29 N 0.9256(14) -0.0492(5) 0.813(2) 0.050(5) Uiso 1 1 d .
N30 N -0.0091(13) 0.1505(4) 0.3714(19) 0.036(5) Uiso 1 1 d .
N31 N 0.0631(15) 0.3047(4) 0.309(2) 0.044(5) Uiso 1 1 d .
N32 N 0.691(3) 0.0684(9) 0.679(3) 0.119(11) Uiso 1 1 d D
N33 N 0.1506(19) -0.0223(6) 0.729(3) 0.086(8) Uiso 1 1 d D
N34 N 0.545(4) 0.2959(14) 0.711(6) 0.067(15) Uiso 0.50 1 d P
C1 C 0.6915(16) 0.1535(4) 0.446(2) 0.032(5) Uiso 1 1 d .
H1 H 0.7457 0.1481 0.5206 0.038 Uiso 1 1 calc R
H2 H 0.6453 0.1380 0.4540 0.038 Uiso 1 1 calc R
C2 C 0.7096(15) 0.1522(5) 0.290(2) 0.034(5) Uiso 1 1 d .
H3 H 0.7430 0.1324 0.2812 0.041 Uiso 1 1 calc R
C3 C 0.6212(15) 0.1517(4) 0.166(2) 0.029(5) Uiso 1 1 d .
C4 C 0.8855(16) 0.2375(5) 0.644(3) 0.043(6) Uiso 1 1 d .
H8 H 0.9247 0.2510 0.5997 0.052 Uiso 1 1 calc R
H9 H 0.9185 0.2306 0.7428 0.052 Uiso 1 1 calc R
C5 C 0.8043(17) 0.2558(6) 0.657(3) 0.051(7) Uiso 1 1 d .
H10 H 0.8218 0.2764 0.7048 0.061 Uiso 1 1 calc R
H11 H 0.7713 0.2439 0.7181 0.061 Uiso 1 1 calc R
C6 C 0.785(2) 0.2537(7) 0.115(3) 0.076(9) Uiso 1 1 d .
H16 H 0.8155 0.2718 0.0817 0.091 Uiso 1 1 calc R
H17 H 0.7805 0.2366 0.0416 0.091 Uiso 1 1 calc R
C7 C 0.6951(19) 0.2634(6) 0.129(3) 0.059(7) Uiso 1 1 d .
H18 H 0.6977 0.2840 0.1796 0.071 Uiso 1 1 calc R
H19 H 0.6553 0.2654 0.0296 0.071 Uiso 1 1 calc R
C8 C 0.3168(15) 0.1443(5) 0.276(2) 0.032(5) Uiso 1 1 d .
H22 H 0.2604 0.1367 0.2136 0.038 Uiso 1 1 calc R
H23 H 0.3643 0.1300 0.2615 0.038 Uiso 1 1 calc R
C9 C 0.3119(14) 0.1438(5) 0.436(2) 0.028(5) Uiso 1 1 d .
H24 H 0.2888 0.1226 0.4558 0.034 Uiso 1 1 calc R
C10 C 0.4055(15) 0.1479(4) 0.544(2) 0.029(5) Uiso 1 1 d .
C11 C 0.2902(15) 0.2547(5) 0.573(2) 0.034(5) Uiso 1 1 d .
H29 H 0.2776 0.2742 0.5138 0.041 Uiso 1 1 calc R
H30 H 0.3309 0.2599 0.6685 0.041 Uiso 1 1 calc R
C12 C 0.2037(16) 0.2409(5) 0.601(3) 0.044(6) Uiso 1 1 d .
H31 H 0.1683 0.2576 0.6338 0.053 Uiso 1 1 calc R
H32 H 0.2166 0.2243 0.6778 0.053 Uiso 1 1 calc R
C13 C 0.1769(18) 0.2385(6) 0.055(3) 0.051(6) Uiso 1 1 d .
H37 H 0.2111 0.2262 -0.0034 0.061 Uiso 1 1 calc R
H38 H 0.1566 0.2581 -0.0004 0.061 Uiso 1 1 calc R
C14 C 0.0975(19) 0.2194(6) 0.073(3) 0.060(7) Uiso 1 1 d .
H39 H 0.0638 0.2113 -0.0230 0.072 Uiso 1 1 calc R
H40 H 0.0578 0.2323 0.1189 0.072 Uiso 1 1 calc R
C15 C 0.6047(15) -0.0516(4) 0.478(2) 0.028(5) Uiso 1 1 d .
H43 H 0.6560 -0.0467 0.4357 0.034 Uiso 1 1 calc R
H44 H 0.5556 -0.0374 0.4322 0.034 Uiso 1 1 calc R
C16 C 0.6293(14) -0.0469(4) 0.649(2) 0.026(5) Uiso 1 1 d .
H45 H 0.6598 -0.0260 0.6695 0.032 Uiso 1 1 calc R
C17 C 0.5458(15) -0.0459(5) 0.712(2) 0.034(5) Uiso 1 1 d .
C18 C 0.7991(15) -0.1308(5) 0.430(2) 0.033(5) Uiso 1 1 d .
H50 H 0.8469 -0.1430 0.4951 0.040 Uiso 1 1 calc R
H51 H 0.8209 -0.1234 0.3444 0.040 Uiso 1 1 calc R
C19 C 0.7208(15) -0.1522(5) 0.377(2) 0.034(5) Uiso 1 1 d .
H52 H 0.7397 -0.1727 0.3442 0.041 Uiso 1 1 calc R
H53 H 0.6781 -0.1424 0.2934 0.041 Uiso 1 1 calc R
C20 C 0.7360(17) -0.1549(5) 0.887(3) 0.046(6) Uiso 1 1 d .
H58 H 0.7277 -0.1762 0.8411 0.056 Uiso 1 1 calc R
H59 H 0.7737 -0.1571 0.9874 0.056 Uiso 1 1 calc R
C21 C 0.6477(17) -0.1413(5) 0.895(3) 0.048(6) Uiso 1 1 d .
H60 H 0.6565 -0.1225 0.9600 0.058 Uiso 1 1 calc R
H61 H 0.6138 -0.1571 0.9374 0.058 Uiso 1 1 calc R
C22 C 0.2618(16) -0.0263(5) 0.394(2) 0.034(5) Uiso 1 1 d .
H64 H 0.2106 -0.0152 0.4166 0.040 Uiso 1 1 calc R
H65 H 0.3161 -0.0150 0.4440 0.040 Uiso 1 1 calc R
C23 C 0.2542(14) -0.0263(4) 0.227(2) 0.027(5) Uiso 1 1 d .
H66 H 0.2381 -0.0045 0.1906 0.032 Uiso 1 1 calc R
C24 C 0.3424(13) -0.0342(4) 0.191(2) 0.018(4) Uiso 1 1 d .
C25 C 0.1829(17) -0.1370(5) 0.076(3) 0.049(6) Uiso 1 1 d .
H71 H 0.2192 -0.1474 0.0153 0.059 Uiso 1 1 calc R
H72 H 0.1581 -0.1536 0.1299 0.059 Uiso 1 1 calc R
C26 C 0.1074(17) -0.1180(6) -0.024(3) 0.052(6) Uiso 1 1 d .
H73 H 0.0662 -0.1322 -0.0909 0.062 Uiso 1 1 calc R
H74 H 0.1313 -0.1024 -0.0841 0.062 Uiso 1 1 calc R
C27 C 0.0784(16) -0.1092(5) 0.506(2) 0.040(6) Uiso 1 1 d .
H79 H 0.1193 -0.0993 0.5910 0.048 Uiso 1 1 calc R
H80 H 0.0468 -0.1266 0.5427 0.048 Uiso 1 1 calc R
C28 C 0.0105(15) -0.0840(5) 0.418(2) 0.036(5) Uiso 1 1 d .
H81 H -0.0361 -0.0946 0.3439 0.044 Uiso 1 1 calc R
H82 H -0.0176 -0.0723 0.4875 0.044 Uiso 1 1 calc R
C29 C 0.1104(16) 0.0518(5) 0.336(2) 0.037(5) Uiso 1 1 d .
H85 H 0.0740 0.0632 0.3934 0.044 Uiso 1 1 calc R
H86 H 0.1594 0.0414 0.4065 0.044 Uiso 1 1 calc R
C30 C 0.1489(16) 0.0761(5) 0.237(3) 0.042(6) Uiso 1 1 d .
H87 H 0.1703 0.0952 0.2976 0.051 Uiso 1 1 calc R
C31 C 0.2320(15) 0.0603(4) 0.185(2) 0.030(5) Uiso 1 1 d .
C32 C 0.041(2) 0.0520(7) -0.251(3) 0.073(8) Uiso 1 1 d .
H92 H 0.0926 0.0664 -0.2355 0.088 Uiso 1 1 calc R
H93 H 0.0433 0.0376 -0.3338 0.088 Uiso 1 1 calc R
C33 C -0.045(2) 0.0704(7) -0.280(3) 0.074(9) Uiso 1 1 d .
H94 H -0.0417 0.0874 -0.3510 0.089 Uiso 1 1 calc R
H95 H -0.0931 0.0560 -0.3279 0.089 Uiso 1 1 calc R
C34 C -0.192(2) 0.0643(6) 0.126(3) 0.067(8) Uiso 1 1 d .
H100 H -0.2123 0.0638 0.2189 0.081 Uiso 1 1 calc R
H101 H -0.2314 0.0782 0.0550 0.081 Uiso 1 1 calc R
C35 C -0.194(2) 0.0334(6) 0.067(3) 0.067(8) Uiso 1 1 d .
H102 H -0.2542 0.0292 0.0079 0.080 Uiso 1 1 calc R
H103 H -0.1819 0.0182 0.1499 0.080 Uiso 1 1 calc R

loop_
_atom_site_aniso_label
_atom_site_aniso_U_11
_atom_site_aniso_U_22
_atom_site_aniso_U_33
_atom_site_aniso_U_23
_atom_site_aniso_U_13
_atom_site_aniso_U_12
Ag1 0.0227(13) 0.0494(11) 0.0567(12) -0.0046(8) 0.0049(9) -0.0027(8)
Ag2 0.0221(12) 0.0540(11) 0.0436(11) -0.0004(8) 0.0031(8) 0.0036(8)
Co1 0.026(2) 0.0244(15) 0.0318(17) -0.0037(12) 0.0046(14) -0.0003(12)
Co2 0.018(2) 0.0271(14) 0.0269(16) 0.0013(11) 0.0059(13) 0.0017(11)
Co3 0.020(2) 0.0264(14) 0.0235(16) 0.0006(11) 0.0052(13) 0.0034(11)
Co4 0.021(2) 0.0254(14) 0.0253(15) 0.0016(11) 0.0043(12) -0.0038(12)
Co5 0.028(2) 0.0269(16) 0.049(2) 0.0016(13) 0.0022(15) 0.0031(13)
Mn1 0.027(3) 0.0427(19) 0.028(2) -0.0004(14) 0.0002(15) -0.0052(15)
Mn2 0.032(2) 0.0416(19) 0.029(2) 0.0064(14) 0.0123(16) 0.0053(15)
Mn3 0.032(2) 0.0243(16) 0.041(2) 0.0021(14) 0.0132(16) 0.0005(14)
Cl1 0.063(6) 0.057(4) 0.044(4) 0.001(3) 0.007(3) -0.004(3)
Cl2 0.068(6) 0.068(4) 0.058(5) 0.004(3) 0.028(4) 0.007(4)
Cl3 0.049(5) 0.038(4) 0.087(5) 0.005(3) 0.001(4) 0.008(3)
Cl4 0.134(9) 0.091(6) 0.048(5) 0.000(4) 0.025(5) -0.059(6)
Cl5 0.15(2) 0.053(10) 0.088(13) 0.003(10) 0.012(12) 0.012(10)
S1 0.015(4) 0.033(3) 0.031(3) -0.002(2) 0.007(2) -0.003(2)
S2 0.033(4) 0.029(3) 0.028(3) 0.002(2) 0.003(3) -0.002(2)
S3 0.024(4) 0.030(3) 0.022(3) -0.001(2) 0.006(2) 0.000(2)
S4 0.023(4) 0.033(3) 0.023(3) -0.001(2) 0.000(2) 0.002(2)
S5 0.030(4) 0.032(3) 0.050(4) 0.010(3) 0.008(3) 0.000(2)

loop_
_atom_type_symbol
_atom_type_description
_atom_type_scat_dispersion_real
_atom_type_scat_dispersion_imag
_atom_type_scat_source
C C 0.0033 0.0016 'International Tables Vol C Tables 4.2.6.8 and 6.1.1.4'
H H 0.0000 0.0000 'International Tables Vol C Tables 4.2.6.8 and 6.1.1.4'
N N 0.0061 0.0033 'International Tables Vol C Tables 4.2.6.8 and 6.1.1.4'
S S 0.1246 0.1234 'International Tables Vol C Tables 4.2.6.8 and 6.1.1.4'
Ag Ag -0.8971 1.1015 'International Tables Vol C Tables 4.2.6.8 and 6.1.1.4'
Cl Cl 0.1484 0.1585 'International Tables Vol C Tables 4.2.6.8 and 6.1.1.4'
Co Co 0.3494 0.9721 'International Tables Vol C Tables 4.2.6.8 and 6.1.1.4'
Mn Mn 0.3368 0.7283 'International Tables Vol C Tables 4.2.6.8 and 6.1.1.4'
O O 0.0106 0.0060 'International Tables Vol C Tables 4.2.6.8 and 6.1.1.4'

loop_
_geom_angle_atom_site_label_1
_geom_angle_atom_site_label_2
_geom_angle_atom_site_label_3
_geom_angle
_geom_angle_site_symmetry_1
_geom_angle_site_symmetry_3
S2 Ag1 S1 168.23(18) . .
S4 Ag2 S3 161.40(18) . .
N5 Co1 N2 173.0(7) . .
N5 Co1 N4 84.3(8) . .
N2 Co1 N4 91.2(8) . .
N5 Co1 N1 93.7(7) . .
N2 Co1 N1 91.5(7) . .
N4 Co1 N1 87.9(7) . .
N5 Co1 N3 89.5(7) . .
N2 Co1 N3 85.4(7) . .
N4 Co1 N3 93.7(8) . .
N1 Co1 N3 176.6(7) . .
N5 Co1 S1 92.5(5) . .
N2 Co1 S1 92.4(6) . .
N4 Co1 S1 174.0(6) . .
N1 Co1 S1 87.2(5) . .
N3 Co1 S1 91.4(6) . .
N7 Co2 N9 91.5(7) . .
N7 Co2 N8 85.1(7) . .
N9 Co2 N8 95.5(7) . .
N7 Co2 N10 173.2(7) . .
N9 Co2 N10 83.8(7) . .
N8 Co2 N10 90.4(7) . .
N7 Co2 N6 93.5(7) . .
N9 Co2 N6 173.9(7) . .
N8 Co2 N6 88.4(7) . .
N10 Co2 N6 91.5(7) . .
N7 Co2 S2 94.9(5) . .
N9 Co2 S2 88.4(5) . .
N8 Co2 S2 176.0(5) . .
N10 Co2 S2 89.9(5) . .
N6 Co2 S2 87.7(5) . .
N13 Co3 N11 174.1(7) . .
N13 Co3 N15 92.6(7) . .
N11 Co3 N15 93.3(7) . .
N13 Co3 N12 83.5(7) . .
N11 Co3 N12 90.6(6) . .
N15 Co3 N12 174.2(7) . .
N13 Co3 N14 91.3(8) . .
N11 Co3 N14 89.4(7) . .
N15 Co3 N14 87.2(8) . .
N12 Co3 N14 88.5(8) . .
N13 Co3 S3 92.9(6) . .
N11 Co3 S3 86.6(5) . .
N15 Co3 S3 92.1(5) . .
N12 Co3 S3 92.4(5) . .
N14 Co3 S3 175.8(6) . .
N20 Co4 N17 174.9(6) . .
N20 Co4 N19 84.1(6) . .
N17 Co4 N19 92.0(7) . .
N20 Co4 N16 91.5(7) . .
N17 Co4 N16 92.6(7) . .
N19 Co4 N16 174.1(7) . .
N20 Co4 N18 89.8(7) . .
N17 Co4 N18 87.1(7) . .
N19 Co4 N18 92.5(7) . .
N16 Co4 N18 91.5(7) . .
N20 Co4 S4 91.3(5) . .
N17 Co4 S4 91.9(5) . .
N19 Co4 S4 90.0(5) . .
N16 Co4 S4 86.1(5) . .
N18 Co4 S4 177.4(6) . .
N22 Co5 N25 92.4(8) . .
N22 Co5 N24 175.7(8) . .
N25 Co5 N24 84.0(8) . .
N22 Co5 N21 92.6(7) . .
N25 Co5 N21 175.0(8) . .
N24 Co5 N21 91.1(7) . .
N22 Co5 N23 84.9(8) . .
N25 Co5 N23 91.0(8) . .
N24 Co5 N23 92.8(8) . .
N21 Co5 N23 89.9(8) . .
N22 Co5 S5 89.4(5) . .
N25 Co5 S5 91.8(6) . .
N24 Co5 S5 93.0(6) . .
N21 Co5 S5 87.8(5) . .
N23 Co5 S5 173.8(6) . .
O15 Mn1 O1 91.8(6) . .
O15 Mn1 O3 83.8(6) . 1_554
O1 Mn1 O3 164.9(5) . 1_554
O15 Mn1 O14 96.7(6) . .
O1 Mn1 O14 82.9(6) . .
O3 Mn1 O14 83.4(6) 1_554 .
O15 Mn1 O16 176.5(6) . .
O1 Mn1 O16 89.4(6) . .
O3 Mn1 O16 95.9(5) 1_554 .
O14 Mn1 O16 86.7(6) . .
O15 Mn1 O11 89.4(6) . .
O1 Mn1 O11 117.7(6) . .
O3 Mn1 O11 76.8(6) 1_554 .
O14 Mn1 O11 158.5(6) . .
O16 Mn1 O11 87.1(6) . .
O20 Mn2 O7 94.3(5) . 1_556
O20 Mn2 O5 93.7(5) . .
O7 Mn2 O5 168.1(5) 1_556 .
O20 Mn2 O22 178.2(6) . .
O7 Mn2 O22 83.8(5) 1_556 .
O5 Mn2 O22 88.0(5) . .
O20 Mn2 O21 85.6(6) . .
O7 Mn2 O21 91.6(6) 1_556 .
O5 Mn2 O21 80.3(6) . .
O22 Mn2 O21 94.1(6) . .
O20 Mn2 O17 84.8(7) . .
O7 Mn2 O17 73.3(7) 1_556 .
O5 Mn2 O17 116.2(6) . .
O22 Mn2 O17 95.0(7) . .
O21 Mn2 O17 161.4(7) . .
O9 Mn3 O26 96.2(7) . .
O9 Mn3 O25 90.4(6) . .
O26 Mn3 O25 83.9(6) . .
O9 Mn3 O8 100.0(6) . .
O26 Mn3 O8 88.6(6) . .
O25 Mn3 O8 167.8(6) . .
O9 Mn3 O24 89.3(7) . .
O26 Mn3 O24 173.8(7) . .
O25 Mn3 O24 98.8(6) . .
O8 Mn3 O24 87.9(6) . .
O9 Mn3 O23 169.8(6) . .
O26 Mn3 O23 92.8(7) . .
O25 Mn3 O23 85.9(5) . .
O8 Mn3 O23 84.8(5) . .
O24 Mn3 O23 81.8(6) . .
O29 Cl1 O27 109.2(18) . .
O31 Cl1 O33 114(3) . .
O29 Cl1 O30 118(2) . .
O27 Cl1 O30 112.6(19) . .
O31 Cl1 O32 99(3) . .
O27 Cl1 O32 116.7(19) . .
O33 Cl1 O32 111(3) . .
O29 Cl1 O28 110(2) . .
O27 Cl1 O28 100.2(17) . .
O30 Cl1 O28 105(2) . .
O34 Cl2 O36 120.6(18) . .
O34 Cl2 O35 106.8(17) . .
O36 Cl2 O35 104(2) . .
O34 Cl2 O37 105.7(19) . .
O36 Cl2 O37 120(2) . .
O35 Cl2 O37 96(2) . .
O38 Cl3 O40 131(2) . .
O38 Cl3 O41 107(2) . .
O38 Cl3 O39 108.9(16) . .
O40 Cl3 O39 101.1(18) . .
O41 Cl3 O39 123(2) . .
O38 Cl3 O42 88(4) . .
O41 Cl3 O42 125(4) . .
O39 Cl3 O42 99(3) . .
O38 Cl3 O43 104(3) . .
O40 Cl3 O43 113(4) . .
O39 Cl3 O43 92(3) . .
O49 Cl4 O44 107(3) . .
O46 Cl4 O44 108(3) . .
O49 Cl4 O48 95(4) . .
O44 Cl4 O48 124(2) . .
O49 Cl4 O45 86(3) . .
O46 Cl4 O45 92(3) . .
O44 Cl4 O45 114(2) . .
O48 Cl4 O45 119(3) . .
O46 Cl4 O47 95(3) . .
O44 Cl4 O47 106(2) . .
O45 Cl4 O47 136(3) . .
O51 Cl5 O50 110(2) . .
O51 Cl5 O53 101(2) . .
O50 Cl5 O53 118(3) . .
O51 Cl5 O52 103(2) . .
O50 Cl5 O52 127(3) . .
O53 Cl5 O52 93.7(19) . .
C1 S1 Co1 96.2(7) . .
C1 S1 Ag1 102.4(7) . .
Co1 S1 Ag1 116.2(2) . .
C8 S2 Co2 94.1(7) . .
C8 S2 Ag1 105.0(7) . .
Co2 S2 Ag1 115.3(2) . .
C15 S3 Co3 97.2(7) . .
C15 S3 Ag2 98.6(7) . .
Co3 S3 Ag2 122.4(2) . .
C22 S4 Co4 95.2(7) . .
C22 S4 Ag2 107.9(8) . .
Co4 S4 Ag2 115.7(2) . .
C29 S5 Co5 96.9(7) . .
C3 O1 Mn1 127.9(13) . .
C10 O3 Mn1 132.7(13) . 1_556
C17 O5 Mn2 130.6(13) . .
C24 O7 Mn2 129.5(12) . 1_554
C24 O8 Mn3 137.0(13) . .
C31 O9 Mn3 132.0(15) . .
N26 O11 Mn1 112.3(15) . .
N27 O17 Mn2 110.8(17) . .
C2 N1 Co1 117.9(12) . .
C4 N2 Co1 109.7(13) . .
C5 N3 Co1 107.2(13) . .
C6 N4 Co1 109.1(16) . .
C7 N5 Co1 113.1(15) . .
C9 N6 Co2 116.1(13) . .
C11 N7 Co2 110.5(14) . .
C12 N8 Co2 110.0(13) . .
C13 N9 Co2 109.7(13) . .
C14 N10 Co2 108.9(14) . .
C16 N11 Co3 116.8(11) . .
C18 N12 Co3 109.4(12) . .
C19 N13 Co3 111.0(12) . .
C20 N14 Co3 106.4(15) . .
C21 N15 Co3 108.3(14) . .
C23 N16 Co4 117.8(13) . .
C25 N17 Co4 105.9(13) . .
C26 N18 Co4 107.8(14) . .
C27 N19 Co4 111.7(12) . .
C28 N20 Co4 109.6(11) . .
C30 N21 Co5 116.6(13) . .
C32 N22 Co5 113.2(15) . .
C33 N23 Co5 107.5(16) . .
C34 N24 Co5 111.6(14) . .
C35 N25 Co5 110.3(15) . .
O13 N26 O12 118(2) . .
O13 N26 O11 122(2) . .
O12 N26 O11 120(2) . .
O18 N27 O19 127(2) . .
O18 N27 O17 116(2) . .
O19 N27 O17 117(2) . .
O56 N28 O55 120(2) . .
O56 N28 O54 122(2) . .
O55 N28 O54 118.0(18) . .
O57 N29 O58 119.8(19) . .
O57 N29 O59 122.5(19) . .
O58 N29 O59 118(2) . .
O60 N30 O62 120.4(18) . .
O60 N30 O61 122.1(18) . .
O62 N30 O61 117.3(17) . .
O65 N31 O63 124(2) . .
O65 N31 O64 118.4(18) . .
O63 N31 O64 117.9(18) . .
O68 N32 O67 130(4) . .
O68 N32 O66 121(5) . .
O67 N32 O66 108(4) . .
O70 N33 O71 151(4) . .
O70 N33 O69 105(3) . .
O71 N33 O69 103(4) . .
Cl5 N34 O52 96(5) . .
Cl5 N34 O53 88(5) . .
O52 N34 O53 133(5) . .
Cl5 N34 O51 64(4) . .
O52 N34 O51 116(5) . .
O53 N34 O51 107(4) . .
C2 C1 S1 109.3(13) . .
C1 C2 N1 109.1(16) . .
C1 C2 C3 111.5(18) . .
N1 C2 C3 111.0(16) . .
O2 C3 O1 126(2) . .
O2 C3 C2 116.3(18) . .
O1 C3 C2 117.2(17) . .
N2 C4 C5 108.3(19) . .
C4 C5 N3 109.3(19) . .
C7 C6 N4 109(2) . .
N5 C7 C6 107(2) . .
C9 C8 S2 110.1(13) . .
C8 C9 N6 108.6(16) . .
C8 C9 C10 112.3(18) . .
N6 C9 C10 113.5(16) . .
O4 C10 O3 125(2) . .
O4 C10 C9 119.2(18) . .
O3 C10 C9 115.4(17) . .
N7 C11 C12 108.6(17) . .
C11 C12 N8 106.3(17) . .
N9 C13 C14 111(2) . .
C13 C14 N10 104(2) . .
C16 C15 S3 107.7(13) . .
C17 C16 C15 111.1(17) . .
C17 C16 N11 111.9(16) . .
C15 C16 N11 110.1(15) . .
O5 C17 O6 123(2) . .
O5 C17 C16 118.8(18) . .
O6 C17 C16 117.8(18) . .
N12 C18 C19 112.9(19) . .
C18 C19 N13 104.9(17) . .
C21 C20 N14 109.8(18) . .
C20 C21 N15 109.6(18) . .
C23 C22 S4 109.1(13) . .
N16 C23 C24 112.7(16) . .
N16 C23 C22 110.7(17) . .
C24 C23 C22 111.1(17) . .
O7 C24 O8 119.1(18) . .
O7 C24 C23 121.4(16) . .
O8 C24 C23 119.5(16) . .
C26 C25 N17 108.5(18) . .
C25 C26 N18 104.7(19) . .
N19 C27 C28 105.5(17) . .
N20 C28 C27 107.2(17) . .
C30 C29 S5 109.9(15) . .
N21 C30 C29 111.9(19) . .
N21 C30 C31 109.6(17) . .
C29 C30 C31 109.8(17) . .
O9 C31 O10 125(2) . .
O9 C31 C30 120.3(19) . .
O10 C31 C30 114.9(19) . .
C33 C32 N22 104(2) . .
N23 C33 C32 117(2) . .
C35 C34 N24 110(2) . .
C34 C35 N25 116(2) . .

loop_
_geom_bond_atom_site_label_1
_geom_bond_atom_site_label_2
_geom_bond_distance
_geom_bond_site_symmetry_2
Ag1 S2 2.436(6) .
Ag1 S1 2.451(6) .
Ag2 S4 2.431(6) .
Ag2 S3 2.464(5) .
Co1 N5 1.934(16) .
Co1 N2 1.982(17) .
Co1 N4 1.982(19) .
Co1 N1 1.996(14) .
Co1 N3 2.014(16) .
Co1 S1 2.276(6) .
Co2 N7 1.959(17) .
Co2 N9 1.997(15) .
Co2 N8 2.000(16) .
Co2 N10 2.003(17) .
Co2 N6 2.006(15) .
Co2 S2 2.268(6) .
Co3 N13 1.972(16) .
Co3 N11 1.985(14) .
Co3 N15 2.000(17) .
Co3 N12 2.010(16) .
Co3 N14 2.022(19) .
Co3 S3 2.287(6) .
Co4 N20 1.989(15) .
Co4 N17 2.000(16) .
Co4 N19 2.000(15) .
Co4 N16 2.006(15) .
Co4 N18 2.019(18) .
Co4 S4 2.272(6) .
Co5 N22 1.985(17) .
Co5 N25 1.992(19) .
Co5 N24 2.001(18) .
Co5 N21 2.019(16) .
Co5 N23 2.028(19) .
Co5 S5 2.255(6) .
Mn1 O15 2.194(17) .
Mn1 O1 2.195(15) .
Mn1 O3 2.234(14) 1_554
Mn1 O14 2.236(18) .
Mn1 O16 2.245(16) .
Mn1 O11 2.307(18) .
Mn2 O20 2.198(14) .
Mn2 O7 2.201(14) 1_556
Mn2 O5 2.216(14) .
Mn2 O22 2.220(15) .
Mn2 O21 2.224(17) .
Mn2 O17 2.30(2) .
Mn3 O9 2.135(17) .
Mn3 O26 2.139(19) .
Mn3 O25 2.179(14) .
Mn3 O8 2.185(14) .
Mn3 O24 2.218(18) .
Mn3 O23 2.291(17) .
Cl1 O29 1.40(4) .
Cl1 O31 1.41(4) .
Cl1 O27 1.41(2) .
Cl1 O33 1.44(5) .
Cl1 O30 1.47(4) .
Cl1 O32 1.57(5) .
Cl1 O28 1.57(4) .
Cl2 O34 1.39(2) .
Cl2 O36 1.40(4) .
Cl2 O35 1.47(3) .
Cl2 O37 1.48(4) .
Cl3 O38 1.38(3) .
Cl3 O40 1.38(4) .
Cl3 O41 1.43(5) .
Cl3 O39 1.44(3) .
Cl3 O42 1.56(9) .
Cl3 O43 1.63(9) .
Cl4 O49 1.28(6) .
Cl4 O46 1.30(5) .
Cl4 O44 1.38(3) .
Cl4 O48 1.52(6) .
Cl4 O45 1.53(4) .
Cl4 O47 1.87(7) .
Cl5 O51 1.38(3) .
Cl5 O50 1.42(5) .
Cl5 O53 1.50(4) .
Cl5 O52 1.55(3) .
S1 C1 1.864(19) .
S2 C8 1.859(19) .
S3 C15 1.808(19) .
S4 C22 1.83(2) .
S5 C29 1.81(2) .
O1 C3 1.26(2) .
O2 C3 1.23(2) .
O3 C10 1.26(2) .
O4 C10 1.22(2) .
O5 C17 1.28(2) .
O6 C17 1.30(3) .
O7 C24 1.28(2) .
O8 C24 1.30(2) .
O9 C31 1.27(2) .
O10 C31 1.27(2) .
O11 N26 1.25(2) .
O12 N26 1.24(3) .
O13 N26 1.23(3) .
O17 N27 1.29(3) .
O18 N27 1.16(3) .
O19 N27 1.22(3) .
O51 N34 1.52(6) .
O52 N34 1.18(6) .
O53 N34 1.24(6) .
O54 N28 1.26(2) .
O55 N28 1.22(2) .
O56 N28 1.21(2) .
O57 N29 1.23(2) .
O58 N29 1.25(2) .
O59 N29 1.30(2) .
O60 N30 1.22(2) .
O61 N30 1.30(2) .
O62 N30 1.24(2) .
O63 N31 1.23(2) .
O64 N31 1.33(2) .
O65 N31 1.23(2) .
O66 N32 1.33(5) .
O67 N32 1.27(4) .
O68 N32 1.11(4) .
O69 N33 1.29(4) .
O70 N33 1.16(4) .
O71 N33 1.21(5) .
N1 C2 1.53(3) .
N2 C4 1.46(3) .
N3 C5 1.51(3) .
N4 C6 1.53(3) .
N5 C7 1.46(3) .
N6 C9 1.49(3) .
N7 C11 1.48(3) .
N8 C12 1.53(3) .
N9 C13 1.42(3) .
N10 C14 1.52(3) .
N11 C16 1.53(2) .
N12 C18 1.42(2) .
N13 C19 1.49(3) .
N14 C20 1.53(3) .
N15 C21 1.52(3) .
N16 C23 1.44(3) .
N17 C25 1.54(3) .
N18 C26 1.56(3) .
N19 C27 1.44(3) .
N20 C28 1.49(3) .
N21 C30 1.47(3) .
N22 C32 1.52(3) .
N23 C33 1.45(3) .
N24 C34 1.53(3) .
N25 C35 1.48(3) .
C1 C2 1.51(3) .
C2 C3 1.55(3) .
C4 C5 1.48(3) .
C6 C7 1.46(4) .
C8 C9 1.47(3) .
C9 C10 1.55(3) .
C11 C12 1.51(3) .
C13 C14 1.49(3) .
C15 C16 1.52(3) .
C16 C17 1.52(3) .
C18 C19 1.48(3) .
C20 C21 1.48(3) .
C22 C23 1.49(3) .
C23 C24 1.49(3) .
C25 C26 1.52(3) .
C27 C28 1.56(3) .
C29 C30 1.56(3) .
C30 C31 1.59(3) .
C32 C33 1.50(4) .
C34 C35 1.39(3) .

loop_
_geom_contact_atom_site_label_1
_geom_contact_atom_site_label_2
_geom_contact_distance
_geom_contact_site_symmetry_2
Ag(1) O(12) 2.90(2) .
Ag(1) O(54) 2.74(2) .
Ag(2) O(6) 3.20(1) .
Ag(2) O(18) 2.84(2) .
Ag(2) O(74) 3.19(2) 64602
Mn(1) O(12) 2.94(2) .
Mn(2) O(18) 2.84(2) .
O(2) O(15) 2.79(2) .
O(2) O(25) 2.75(2) .
O(4) O(14) 2.66(2) 55601
O(4) O(25) 2.79(2) .
O(4) O(77) 2.97(9) 55601
O(6) O(22) 2.65(3) .
O(8) O(21) 2.90(2) 55401
O(10) O(24) 2.67(3) .
O(72) O(78) 2.72(6) .
O(75) O(77) 2.75(8) 55601
N(1) O(36) 3.22(4) 55401
N(1) O(37) 3.21(5) 55401
N(1) O(60) 3.08(2) 65501
N(2) O(61) 3.08(3) 65501
N(4) O(36) 3.23(4) 55401
N(4) O(65) 3.16(3) 65501
N(5) O(12) 2.83(3) .
N(6) O(47) 3.27(7) 55601
N(6) O(48) 3.14(7) 55601
N(6) O(49) 3.24(6) 55601
N(7) O(55) 3.18(3) .
N(9) O(55) 3.25(2) .
N(11) O(27) 2.98(3) 55601
N(13) O(51) 3.09(3) 64602
N(13) O(55) 3.11(3) 64602
N(13) O(64) 3.15(2) 64602
N(14) O(29) 3.16(4) 55601
N(14) O(32) 3.19(5) 55601
N(14) O(64) 3.07(2) 64602
N(15) O(56) 3.29(3) 64602
N(16) O(69) 3.23(5) 55401
N(17) O(74) 2.99(3) 64602
N(18) O(32) 3.28(6) 45501
N(18) O(39) 2.95(3) 64602
N(18) O(57) 3.12(2) 45401
N(18) O(59) 3.19(2) 45401
N(19) O(40) 3.03(4) 64602
N(19) O(42) 3.25(9) 64602
N(19) O(74) 3.21(3) 64602
N(20) O(28) 3.08(4) 45501
N(20) O(31) 3.06(5) 45501
N(20) O(70) 2.94(3) .
N(22) O(57) 3.12(2) 45401
N(22) O(71) 3.24(5) 55401
N(23) O(34) 3.24(3) 45401
N(23) O(35) 3.10(4) 45401
N(23) O(66) 2.95(5) 45401
N(24) O(35) 3.22(4) 45401
N(25) O(28) 3.16(4) 45501
N(25) O(57) 3.27(3) 45401
N(25) O(58) 3.27(3) 45401
N(25) O(68) 3.04(3) 45401
